data_4066432
loop_
_publ_author_name
'Enk, Barbara'
'Eisenstecken, Daniela'
'Kopacka, Holger'
'Wurst, Klaus'
'M\"uller, Thomas'
'Pevny, Florian'
'Winter, Rainer F.'
'Bildstein, Benno'

_publ_section_title
;
 Doubly N-Functionalized Pentafulvenes and Redox-Responsive [N,N]- and
 [N,C,N]-Pincer Bis(imidoyl)pentamethylruthenocene Metalloligands
;
_journal_issue 14
_journal_name_full Organometallics
_journal_page_first 3169
_journal_paper_doi 10.1021/om100458h
_journal_volume 29
_journal_year 2010
_chemical_formula_sum 'C31 H20 Cl4 N2'
_chemical_formula_weight 562.29
_chemical_name_systematic
; 
 ? 
;
_space_group_IT_number 61
_symmetry_cell_setting orthorhombic
_symmetry_space_group_name_Hall '-P 2ac 2ab'
_symmetry_space_group_name_H-M 'P b c a'
_atom_sites_solution_hydrogens geom
_atom_sites_solution_primary direct
_atom_sites_solution_secondary difmap
_audit_creation_method SHELXL-97
_cell_angle_alpha 90.00
_cell_angle_beta 90.00
_cell_angle_gamma 90.00
_cell_formula_units_Z 8
_cell_length_a 13.7743(3)
_cell_length_b 16.6626(4)
_cell_length_c 23.2563(4)
_cell_measurement_reflns_used 37654
_cell_measurement_temperature 233(2)
_cell_measurement_theta_max 25.0
_cell_measurement_theta_min 1.0
_cell_volume 5337.7(2)
_computing_data_collection COLLECT
_computing_data_reduction 'DENZO and SCALEPACK'
_computing_structure_refinement 'SHELXL-97 (Sheldrick, 1997)'
_computing_structure_solution 'SHELXS-97 (Sheldrick, 1990)'
_diffrn_ambient_temperature 233(2)
_diffrn_measured_fraction_theta_full 0.999
_diffrn_measured_fraction_theta_max 0.999
_diffrn_measurement_device_type 'Nonius KappaCCD'
_diffrn_measurement_method 'phi- and omega-scans'
_diffrn_radiation_monochromator graphite
_diffrn_radiation_source 'fine-focus sealed tube'
_diffrn_radiation_type MoK\a
_diffrn_radiation_wavelength 0.71073
_diffrn_reflns_av_R_equivalents 0.0449
_diffrn_reflns_av_sigmaI/netI 0.0275
_diffrn_reflns_limit_h_max 16
_diffrn_reflns_limit_h_min -16
_diffrn_reflns_limit_k_max 19
_diffrn_reflns_limit_k_min -19
_diffrn_reflns_limit_l_max 27
_diffrn_reflns_limit_l_min -26
_diffrn_reflns_number 29945
_diffrn_reflns_theta_full 25.00
_diffrn_reflns_theta_max 25.00
_diffrn_reflns_theta_min 1.75
_diffrn_standards_number 0
_exptl_absorpt_coefficient_mu 0.468
_exptl_absorpt_correction_type none
_exptl_crystal_colour 'light yellow'
_exptl_crystal_density_diffrn 1.399
_exptl_crystal_density_method 'not measured'
_exptl_crystal_description prism
_exptl_crystal_F_000 2304
_exptl_crystal_size_max 0.23
_exptl_crystal_size_mid 0.21
_exptl_crystal_size_min 0.12
_refine_diff_density_max 0.215
_refine_diff_density_min -0.351
_refine_diff_density_rms 0.039
_refine_ls_extinction_method none
_refine_ls_goodness_of_fit_ref 1.030
_refine_ls_hydrogen_treatment 'constr, refined at N1'
_refine_ls_matrix_type full
_refine_ls_number_parameters 338
_refine_ls_number_reflns 4696
_refine_ls_number_restraints 0
_refine_ls_restrained_S_all 1.030
_refine_ls_R_factor_all 0.0649
_refine_ls_R_factor_gt 0.0406
_refine_ls_shift/su_max 0.000
_refine_ls_shift/su_mean 0.000
_refine_ls_structure_factor_coef Fsqd
_refine_ls_weighting_details 'calc w=1/[\s^2^(Fo^2^)+(0.0462P)^2^+1.9904P] where P=(Fo^2^+2Fc^2^)/3'
_refine_ls_weighting_scheme calc
_refine_ls_wR_factor_gt 0.0925
_refine_ls_wR_factor_ref 0.1021
_reflns_number_gt 3469
_reflns_number_total 4696
_reflns_threshold_expression >2sigma(I)
_cod_data_source_file om100458h_si_002.cif
_cod_data_source_block 4
_cod_original_sg_symbol_H-M Pbca
_cod_database_code 4066432

loop_
_symmetry_equiv_pos_as_xyz
'x, y, z'
'-x+1/2, -y, z+1/2'
'-x, y+1/2, -z+1/2'
'x+1/2, -y+1/2, -z'
'-x, -y, -z'
'x-1/2, y, -z-1/2'
'x, -y-1/2, z-1/2'
'-x-1/2, y-1/2, z'

loop_
_atom_site_label
_atom_site_type_symbol
_atom_site_fract_x
_atom_site_fract_y
_atom_site_fract_z
_atom_site_U_iso_or_equiv
_atom_site_adp_type
_atom_site_occupancy
_atom_site_symmetry_multiplicity
_atom_site_calc_flag
N1 N 0.17354(12) 0.86179(11) -0.17808(7) 0.0408(4) Uani 1 1 d
H1N H 0.194(2) 0.8791(17) -0.1400(13) 0.092(9) Uiso 1 1 d
N2 N 0.25159(13) 0.86983(11) -0.07351(7) 0.0439(4) Uani 1 1 d
C1 C 0.21587(13) 0.72553(12) -0.15603(8) 0.0359(5) Uani 1 1 d
C2 C 0.26888(13) 0.73189(12) -0.10135(8) 0.0349(4) Uani 1 1 d
C3 C 0.29918(15) 0.65416(13) -0.08754(8) 0.0431(5) Uani 1 1 d
H3 H 0.3356 0.6403 -0.0548 0.052 Uiso 1 1 calc
C4 C 0.26748(17) 0.60037(13) -0.12938(9) 0.0491(6) Uani 1 1 d
H4 H 0.2793 0.5448 -0.1296 0.059 Uiso 1 1 calc
C5 C 0.21627(16) 0.64196(13) -0.17009(9) 0.0462(5) Uani 1 1 d
H5 H 0.1860 0.6191 -0.2024 0.055 Uiso 1 1 calc
C6 C 0.17493(13) 0.78397(12) -0.19203(8) 0.0363(5) Uani 1 1 d
C7 C 0.12701(14) 0.75882(13) -0.24669(8) 0.0404(5) Uani 1 1 d
C71 C 0.17696(16) 0.71580(15) -0.28836(9) 0.0516(6) Uani 1 1 d
H71 H 0.2433 0.7046 -0.2832 0.062 Uiso 1 1 calc
C72 C 0.1301(2) 0.68931(16) -0.33745(9) 0.0607(7) Uani 1 1 d
H72 H 0.1645 0.6598 -0.3652 0.073 Uiso 1 1 calc
C73 C 0.0339(2) 0.70587(17) -0.34563(10) 0.0652(7) Uani 1 1 d
H73 H 0.0022 0.6874 -0.3789 0.078 Uiso 1 1 calc
C74 C -0.01650(18) 0.74954(16) -0.30529(11) 0.0603(7) Uani 1 1 d
H74 H -0.0824 0.7614 -0.3113 0.072 Uiso 1 1 calc
C75 C 0.02937(15) 0.77613(14) -0.25581(9) 0.0472(5) Uani 1 1 d
H75 H -0.0055 0.8059 -0.2284 0.057 Uiso 1 1 calc
C8 C 0.14266(15) 0.92441(12) -0.21501(8) 0.0396(5) Uani 1 1 d
C9 C 0.19237(17) 0.94515(14) -0.26500(10) 0.0537(6) Uani 1 1 d
C10 C 0.1599(3) 1.00604(18) -0.30046(11) 0.0748(8) Uani 1 1 d
H10 H 0.1935 1.0181 -0.3346 0.090 Uiso 1 1 calc
C11 C 0.0789(3) 1.04858(17) -0.28584(13) 0.0800(9) Uani 1 1 d
H11 H 0.0561 1.0891 -0.3105 0.096 Uiso 1 1 calc
C12 C 0.0306(2) 1.03283(15) -0.23573(12) 0.0672(7) Uani 1 1 d
H12 H -0.0242 1.0631 -0.2254 0.081 Uiso 1 1 calc
C13 C 0.06356(16) 0.97170(14) -0.20047(9) 0.0478(5) Uani 1 1 d
C14 C 0.28693(14) 0.79825(12) -0.06391(8) 0.0360(5) Uani 1 1 d
C15 C 0.34686(15) 0.78301(12) -0.01092(8) 0.0389(5) Uani 1 1 d
C151 C 0.44700(16) 0.78569(15) -0.01262(9) 0.0528(6) Uani 1 1 d
H151 H 0.4787 0.7970 -0.0475 0.063 Uiso 1 1 calc
C152 C 0.50126(18) 0.77188(17) 0.03668(11) 0.0630(7) Uani 1 1 d
H152 H 0.5694 0.7740 0.0350 0.076 Uiso 1 1 calc
C153 C 0.4562(2) 0.75536(17) 0.08735(10) 0.0675(7) Uani 1 1 d
H153 H 0.4931 0.7463 0.1207 0.081 Uiso 1 1 calc
C154 C 0.3567(2) 0.7519(2) 0.08956(10) 0.0805(9) Uani 1 1 d
H154 H 0.3255 0.7399 0.1244 0.097 Uiso 1 1 calc
C155 C 0.30225(18) 0.76611(18) 0.04064(9) 0.0629(7) Uani 1 1 d
H155 H 0.2341 0.7642 0.0426 0.075 Uiso 1 1 calc
C16 C 0.27420(16) 0.93455(13) -0.03647(9) 0.0447(5) Uani 1 1 d
C17 C 0.35837(18) 0.97922(14) -0.04421(10) 0.0541(6) Uani 1 1 d
C18 C 0.3817(2) 1.04248(16) -0.00804(14) 0.0713(8) Uani 1 1 d
H18 H 0.4397 1.0713 -0.0134 0.086 Uiso 1 1 calc
C19 C 0.3193(2) 1.06264(17) 0.03553(14) 0.0770(9) Uani 1 1 d
H19 H 0.3359 1.1045 0.0608 0.092 Uiso 1 1 calc
C20 C 0.2336(2) 1.02295(17) 0.04286(10) 0.0655(7) Uani 1 1 d
H20 H 0.1902 1.0385 0.0720 0.079 Uiso 1 1 calc
C21 C 0.21116(18) 0.95940(14) 0.00678(9) 0.0515(6) Uani 1 1 d
Cl1 Cl 0.29856(5) 0.89591(5) -0.28301(3) 0.0855(3) Uani 1 1 d
Cl2 Cl 0.00661(5) 0.95393(5) -0.13547(3) 0.0704(2) Uani 1 1 d
Cl3 Cl 0.43370(5) 0.95693(4) -0.10180(3) 0.0731(2) Uani 1 1 d
Cl4 Cl 0.10203(5) 0.90923(5) 0.01575(3) 0.0713(2) Uani 1 1 d

loop_
_atom_site_aniso_label
_atom_site_aniso_U_11
_atom_site_aniso_U_22
_atom_site_aniso_U_33
_atom_site_aniso_U_23
_atom_site_aniso_U_13
_atom_site_aniso_U_12
N1 0.0450(10) 0.0477(11) 0.0299(9) -0.0020(8) -0.0071(8) 0.0000(8)
N2 0.0542(11) 0.0441(11) 0.0335(9) -0.0037(8) -0.0107(8) 0.0034(9)
C1 0.0327(10) 0.0444(12) 0.0306(10) -0.0009(9) 0.0034(8) -0.0022(9)
C2 0.0328(10) 0.0445(12) 0.0275(9) 0.0009(9) 0.0038(8) -0.0006(9)
C3 0.0470(12) 0.0496(13) 0.0326(11) 0.0047(10) 0.0045(9) 0.0050(10)
C4 0.0624(15) 0.0412(13) 0.0437(12) -0.0029(10) 0.0087(11) 0.0037(11)
C5 0.0515(13) 0.0503(14) 0.0367(11) -0.0073(10) 0.0041(10) -0.0063(10)
C6 0.0284(10) 0.0513(13) 0.0290(10) -0.0038(9) 0.0041(8) -0.0037(9)
C7 0.0394(11) 0.0511(13) 0.0306(10) 0.0002(9) -0.0026(9) -0.0060(9)
C71 0.0485(13) 0.0710(16) 0.0353(11) -0.0079(11) -0.0005(10) -0.0056(12)
C72 0.0737(18) 0.0746(17) 0.0339(12) -0.0104(12) -0.0021(12) -0.0069(14)
C73 0.0750(18) 0.0806(19) 0.0402(13) -0.0023(13) -0.0195(13) -0.0187(15)
C74 0.0491(14) 0.0724(17) 0.0594(15) 0.0045(14) -0.0211(12) -0.0106(12)
C75 0.0413(12) 0.0572(14) 0.0431(12) -0.0014(11) -0.0067(10) -0.0021(10)
C8 0.0429(12) 0.0435(12) 0.0322(10) -0.0031(9) -0.0086(9) -0.0030(10)
C9 0.0591(14) 0.0591(15) 0.0429(12) 0.0004(11) 0.0016(11) -0.0025(12)
C10 0.108(2) 0.0716(19) 0.0452(14) 0.0102(13) 0.0033(15) -0.0121(18)
C11 0.123(3) 0.0554(17) 0.0612(18) 0.0121(14) -0.0221(18) 0.0044(17)
C12 0.0754(18) 0.0543(16) 0.0719(18) -0.0053(14) -0.0210(15) 0.0161(13)
C13 0.0505(13) 0.0515(14) 0.0415(12) -0.0069(10) -0.0076(10) 0.0008(11)
C14 0.0330(10) 0.0474(13) 0.0277(10) 0.0026(9) 0.0020(8) -0.0009(9)
C15 0.0436(12) 0.0428(12) 0.0304(10) 0.0001(9) -0.0038(9) 0.0039(9)
C151 0.0462(13) 0.0690(16) 0.0433(12) 0.0043(11) -0.0033(11) 0.0051(11)
C152 0.0499(14) 0.0747(19) 0.0643(16) 0.0074(13) -0.0192(13) 0.0061(13)
C153 0.0757(19) 0.0825(19) 0.0444(14) 0.0091(13) -0.0222(13) 0.0157(15)
C154 0.079(2) 0.125(3) 0.0367(13) 0.0229(15) 0.0007(14) 0.0173(18)
C155 0.0513(14) 0.099(2) 0.0387(13) 0.0191(13) -0.0015(11) 0.0077(14)
C16 0.0575(14) 0.0427(12) 0.0340(11) -0.0002(9) -0.0144(10) 0.0045(11)
C17 0.0548(14) 0.0517(14) 0.0558(14) -0.0016(12) -0.0117(12) 0.0065(12)
C18 0.0701(18) 0.0528(16) 0.091(2) -0.0089(15) -0.0263(17) -0.0054(13)
C19 0.089(2) 0.0608(18) 0.081(2) -0.0300(15) -0.0286(18) 0.0125(16)
C20 0.081(2) 0.0674(17) 0.0476(14) -0.0156(13) -0.0144(13) 0.0162(15)
C21 0.0648(15) 0.0526(14) 0.0371(12) 0.0008(10) -0.0103(11) 0.0076(11)
Cl1 0.0678(4) 0.1023(6) 0.0864(5) -0.0019(4) 0.0351(4) -0.0033(4)
Cl2 0.0610(4) 0.0909(5) 0.0593(4) -0.0104(3) 0.0142(3) 0.0082(3)
Cl3 0.0585(4) 0.0828(5) 0.0780(5) 0.0007(4) 0.0050(3) 0.0010(3)
Cl4 0.0754(4) 0.0881(5) 0.0504(4) 0.0035(3) 0.0068(3) -0.0058(4)

loop_
_atom_type_symbol
_atom_type_description
_atom_type_scat_dispersion_real
_atom_type_scat_dispersion_imag
_atom_type_scat_source
C C 0.0033 0.0016 'International Tables Vol C Tables 4.2.6.8 and 6.1.1.4'
H H 0.0000 0.0000 'International Tables Vol C Tables 4.2.6.8 and 6.1.1.4'
N N 0.0061 0.0033 'International Tables Vol C Tables 4.2.6.8 and 6.1.1.4'
Cl Cl 0.1484 0.1585 'International Tables Vol C Tables 4.2.6.8 and 6.1.1.4'

loop_
_geom_angle_atom_site_label_1
_geom_angle_atom_site_label_2
_geom_angle_atom_site_label_3
_geom_angle
H1N N1 C6 120.2(17)
H1N N1 C8 115.0(17)
C6 N1 C8 124.87(17)
C14 N2 C16 120.62(17)
C6 C1 C5 122.75(18)
C6 C1 C2 131.76(18)
C5 C1 C2 105.42(17)
C3 C2 C14 121.65(17)
C3 C2 C1 106.28(17)
C14 C2 C1 132.00(18)
C4 C3 C2 109.99(18)
C5 C4 C3 108.60(19)
C4 C5 C1 109.67(18)
N1 C6 C1 122.31(17)
N1 C6 C7 118.21(18)
C1 C6 C7 119.43(18)
C71 C7 C75 118.66(18)
C71 C7 C6 121.37(18)
C75 C7 C6 119.94(18)
C72 C71 C7 120.6(2)
C73 C72 C71 120.2(2)
C72 C73 C74 120.1(2)
C73 C74 C75 120.4(2)
C74 C75 C7 120.1(2)
C13 C8 C9 116.7(2)
C13 C8 N1 120.45(18)
C9 C8 N1 122.76(19)
C10 C9 C8 121.4(2)
C10 C9 Cl1 118.6(2)
C8 C9 Cl1 120.03(18)
C11 C10 C9 119.8(2)
C10 C11 C12 120.7(2)
C11 C12 C13 119.1(3)
C12 C13 C8 122.1(2)
C12 C13 Cl2 119.70(19)
C8 C13 Cl2 118.20(17)
N2 C14 C2 122.48(17)
N2 C14 C15 119.87(17)
C2 C14 C15 117.63(18)
C155 C15 C151 118.52(19)
C155 C15 C14 120.20(19)
C151 C15 C14 121.28(18)
C15 C151 C152 120.6(2)
C153 C152 C151 120.2(2)
C152 C153 C154 119.8(2)
C153 C154 C155 120.2(2)
C15 C155 C154 120.6(2)
C17 C16 C21 117.0(2)
C17 C16 N2 120.9(2)
C21 C16 N2 122.0(2)
C18 C17 C16 121.5(2)
C18 C17 Cl3 119.5(2)
C16 C17 Cl3 118.98(18)
C19 C18 C17 119.3(3)
C20 C19 C18 121.1(2)
C19 C20 C21 119.2(3)
C20 C21 C16 121.7(2)
C20 C21 Cl4 119.3(2)
C16 C21 Cl4 119.00(18)

loop_
_geom_bond_atom_site_label_1
_geom_bond_atom_site_label_2
_geom_bond_distance
N1 H1N 0.98(3)
N1 C6 1.337(3)
N1 C8 1.417(3)
N2 C14 1.307(3)
N2 C16 1.415(3)
C1 C6 1.402(3)
C1 C5 1.430(3)
C1 C2 1.470(3)
C2 C3 1.398(3)
C2 C14 1.429(3)
C3 C4 1.393(3)
C4 C5 1.369(3)
C6 C7 1.492(3)
C7 C71 1.388(3)
C7 C75 1.392(3)
C71 C72 1.384(3)
C72 C73 1.366(4)
C73 C74 1.375(4)
C74 C75 1.386(3)
C8 C13 1.386(3)
C8 C9 1.393(3)
C9 C10 1.382(4)
C9 Cl1 1.729(2)
C10 C11 1.364(4)
C11 C12 1.367(4)
C12 C13 1.384(3)
C13 Cl2 1.729(2)
C14 C15 1.505(3)
C15 C155 1.377(3)
C15 C151 1.381(3)
C151 C152 1.388(3)
C152 C153 1.360(4)
C153 C154 1.373(4)
C154 C155 1.383(3)
C16 C17 1.389(3)
C16 C21 1.392(3)
C17 C18 1.386(3)
C17 Cl3 1.735(3)
C18 C19 1.370(4)
C19 C20 1.364(4)
C20 C21 1.386(3)
C21 Cl4 1.733(3)
